data_1574627
loop_
_publ_author_name
'Wang, Yizhou'
'Wang, Zheng'
'Zhang, Qiuyue'
'Wang, Quanchao'
'Solan, Gregory A.'
'Duan, Xuelei'
'Ma, Yanping'
'Gao, Jiahao'
'Zhou, Zhe'
'Sun, Wen-Hua'

_publ_section_title
;
 Ultra-low-molecular-weight PE wax using a cyclohexyl-fused
 bis(imino)pyridine-cobalt catalyst functionalized with a remote
 para-phenyl group
;
_journal_issue 23
_journal_name_full 'Polymer Chemistry'
_journal_page_first 2718
_journal_page_last 2731
_journal_paper_doi 10.1039/D5PY00358J
_journal_volume 16
_journal_year 2025
_chemical_formula_moiety 'C43 H51 Cl2 Co N3'
_chemical_formula_sum 'C43 H51 Cl2 Co N3'
_chemical_formula_weight 739.69
_space_group_crystal_system tetragonal
_space_group_IT_number 122
_space_group_name_Hall 'I -4 2bw'
_space_group_name_H-M_alt 'I -4 2 d'
_atom_sites_solution_hydrogens geom
_atom_sites_solution_primary dual
_audit_creation_date 2023-01-06
_audit_creation_method
;
Olex2 1.5
(compiled 2022.04.07 svn.rca3783a0 for OlexSys, GUI svn.r6498)
;
_audit_update_record
;
2025-04-04 deposited with the CCDC.	2025-05-12 downloaded from the CCDC.
;
_cell_angle_alpha 90
_cell_angle_beta 90
_cell_angle_gamma 90
_cell_formula_units_Z 8
_cell_length_a 22.7671(8)
_cell_length_b 22.7671(8)
_cell_length_c 14.8686(7)
_cell_measurement_reflns_used 3801
_cell_measurement_temperature 170(2)
_cell_measurement_theta_max 69.4110
_cell_measurement_theta_min 3.5060
_cell_volume 7707.0(5)
_computing_molecular_graphics 'Olex2 1.5 (Dolomanov et al., 2009)'
_computing_publication_material 'Olex2 1.5 (Dolomanov et al., 2009)'
_computing_structure_refinement 'SHELXL 2017/1 (Sheldrick, 2015)'
_computing_structure_solution 'SHELXT 2014/5 (Sheldrick, 2014)'
_diffrn_ambient_environment N~2~
_diffrn_ambient_temperature 170(2)
_diffrn_detector 'Hybrid Pixel Array Detector'
_diffrn_detector_type HyPix
_diffrn_measured_fraction_theta_full 0.995
_diffrn_measured_fraction_theta_max 0.964
_diffrn_measurement_details
;
List of Runs (angles in degrees, time in seconds):

  # Type    Start    End  Width  t~exp~   \w     \q     \k     \f   Frames
#--------------------------------------------------------------------------
  1  \w   -113.00 -88.00   0.50    4.00    --  -46.70-163.00 102.00   50
  2  \w     43.00 127.00   0.50    6.00    --  103.25-163.00 102.00  168
  3  \w   -164.00 -97.00   0.50    6.00    -- -104.50 -34.00 108.00  134
  4  \w    -22.00  16.00   0.50    4.00    --  -46.70  19.00  30.00   76
  5  \w    -19.00  23.00   0.50    4.00    --  -46.70  19.00  90.00   84
  6  \w    -18.00  21.00   0.50    4.00    --  -46.70  19.00 -30.00   78
  7  \w     41.00  68.00   0.50    6.00    --  103.25 -61.00 -90.00   54
  8  \w     32.00  71.00   0.50    6.00    --  103.25 -61.00  30.00   78
  9  \w    -66.00 -38.00   0.50    6.00    -- -104.50  61.00  30.00   56
 10  \w    -64.00 -36.00   0.50    6.00    -- -104.50  61.00-180.00   56
 11  \w    -66.00 -32.00   0.50    6.00    -- -104.50  61.00 -60.00   68
 12  \w    -67.00 -41.00   0.50    6.00    -- -104.50  61.00 -90.00   52
;
_diffrn_measurement_device 'four-circle diffractometer'
_diffrn_measurement_device_type 'XtaLAB Synergy R, HyPix'
_diffrn_orient_matrix_type 'CrysAlisPro convention (1999,Acta A55,543-557)'
_diffrn_orient_matrix_UB_11 0.0543018000
_diffrn_orient_matrix_UB_12 -0.0271797000
_diffrn_orient_matrix_UB_13 0.0455964000
_diffrn_orient_matrix_UB_21 0.0290783000
_diffrn_orient_matrix_UB_22 0.0610610000
_diffrn_orient_matrix_UB_23 0.0050274000
_diffrn_orient_matrix_UB_31 -0.0281471000
_diffrn_orient_matrix_UB_32 0.0100627000
_diffrn_orient_matrix_UB_33 0.0929374000
_diffrn_radiation_monochromator mirror
_diffrn_radiation_probe x-ray
_diffrn_radiation_type CuK\a
_diffrn_radiation_wavelength 1.54184
_diffrn_reflns_av_R_equivalents 0.0485
_diffrn_reflns_av_unetI/netI 0.0466
_diffrn_reflns_Laue_measured_fraction_full 0.995
_diffrn_reflns_Laue_measured_fraction_max 0.964
_diffrn_reflns_limit_h_max 28
_diffrn_reflns_limit_h_min -25
_diffrn_reflns_limit_k_max 23
_diffrn_reflns_limit_k_min -28
_diffrn_reflns_limit_l_max 18
_diffrn_reflns_limit_l_min -7
_diffrn_reflns_number 11391
_diffrn_reflns_point_group_measured_fraction_full 0.965
_diffrn_reflns_point_group_measured_fraction_max 0.913
_diffrn_reflns_theta_full 67.684
_diffrn_reflns_theta_max 76.315
_diffrn_reflns_theta_min 3.550
_diffrn_source_type 'PhotonJet R (Cu) X-ray Source'
_exptl_absorpt_coefficient_mu 5.013
_exptl_crystal_colour brown
_exptl_crystal_colour_primary brown
_exptl_crystal_density_diffrn 1.275
_exptl_crystal_description block
_exptl_crystal_F_000 3128
_refine_diff_density_max 0.708
_refine_diff_density_min -0.574
_refine_diff_density_rms 0.060
_refine_ls_abs_structure_details
;
 Flack x determined using 961 quotients [(I+)-(I-)]/[(I+)+(I-)]
 (Parsons, Flack and Wagner, Acta Cryst. B69 (2013) 249-259).
;
_refine_ls_abs_structure_Flack 0.004(5)
_refine_ls_extinction_method none
_refine_ls_goodness_of_fit_ref 0.797
_refine_ls_hydrogen_treatment constr
_refine_ls_matrix_type full
_refine_ls_number_parameters 228
_refine_ls_number_reflns 3703
_refine_ls_number_restraints 0
_refine_ls_restrained_S_all 0.797
_refine_ls_R_factor_all 0.0784
_refine_ls_R_factor_gt 0.0627
_refine_ls_shift/su_max 0.000
_refine_ls_shift/su_mean 0.000
_refine_ls_structure_factor_coef Fsqd
_refine_ls_weighting_details 'w=1/[\s^2^(Fo^2^)+(0.1914P)^2^+8.3362P] where P=(Fo^2^+2Fc^2^)/3'
_refine_ls_weighting_scheme calc
_refine_ls_wR_factor_gt 0.1856
_refine_ls_wR_factor_ref 0.2072
_reflns_Friedel_coverage 0.734
_reflns_Friedel_fraction_full 0.929
_reflns_Friedel_fraction_max 0.851
_reflns_number_gt 2966
_reflns_number_total 3703
_reflns_threshold_expression 'I > 2\s(I)'
_cod_data_source_file d5py00358j2.cif
_cod_data_source_block Co3
_cod_depositor_comments 'Adding full bibliography for 1574627--1574628.cif.'
_cod_original_cell_volume 7707.0(7)
_cod_database_code 1574627
_shelx_shelxl_version_number 2017/1
_chemical_oxdiff_formula 'C H N Co Cl'
_shelx_space_group_comment
;
The symmetry employed for this shelxl refinement is uniquely defined
by the following loop, which should always be used as a source of
symmetry information in preference to the above space-group names.
They are only intended as comments.
;
_olex2_refinement_description
;
1. Fixed Uiso
 At 1.2 times of:
  All C(H) groups, All C(H,H) groups
 At 1.5 times of:
  All C(H,H,H) groups
2.a Ternary CH refined with riding coordinates:
 C18(H18), C21(H21)
2.b Secondary CH2 refined with riding coordinates:
 C5(H5A,H5B), C4(H4A,H4B), C3(H3A,H3B)
2.c Aromatic/amide H refined with riding coordinates:
 C9(H9), C10(H10), C16(H16), C11(H11), C15(H15), C14(H14)
2.d Idealised Me refined as rotating group:
 C19(H19A,H19B,H19C), C22(H22A,H22B,H22C), C20(H20A,H20B,H20C), C23(H23A,H23B,
 H23C)
;
_olex2_submission_special_instructions 'No special instructions were received'
_oxdiff_exptl_absorpt_empirical_details
;
Empirical correction (ABSPACK) includes:
- Absorption correction using spherical harmonics
- Frame scaling
;
_oxdiff_exptl_absorpt_empirical_full_max 1.379
_oxdiff_exptl_absorpt_empirical_full_min 0.642

loop_
_space_group_symop_operation_xyz
'x, y, z'
'-x, -y, z'
'y, -x, -z'
'-y, x, -z'
'-x+1/2, y, -z+3/4'
'x+1/2, -y, -z+3/4'
'-y+1/2, -x, z+3/4'
'y+1/2, x, z+3/4'
'x+1/2, y+1/2, z+1/2'
'-x+1/2, -y+1/2, z+1/2'
'y+1/2, -x+1/2, -z+1/2'
'-y+1/2, x+1/2, -z+1/2'
'-x+1, y+1/2, -z+5/4'
'x+1, -y+1/2, -z+5/4'
'-y+1, -x+1/2, z+5/4'
'y+1, x+1/2, z+5/4'

loop_
_atom_site_label
_atom_site_type_symbol
_atom_site_fract_x
_atom_site_fract_y
_atom_site_fract_z
_atom_site_U_iso_or_equiv
_atom_site_adp_type
_atom_site_occupancy
_atom_site_site_symmetry_order
_atom_site_calc_flag
_atom_site_refinement_flags_posn
_atom_site_refinement_flags_adp
_atom_site_refinement_flags_occupancy
_atom_site_disorder_assembly
_atom_site_disorder_group
Co1 Co 0.750000 0.51896(5) 0.875000 0.0450(4) Uani 1 2 d S T P . .
Cl1 Cl 0.8285(2) 0.57591(19) 0.88495(18) 0.177(3) Uani 1 1 d . . . . .
N2 N 0.750000 0.4285(3) 0.875000 0.0387(12) Uani 1 2 d S T P . .
N1 N 0.7547(2) 0.49157(17) 0.7276(3) 0.0390(10) Uani 1 1 d . . . . .
C1 C 0.7540(3) 0.3992(2) 0.7977(3) 0.0380(10) Uani 1 1 d . . . . .
C6 C 0.7533(3) 0.3378(2) 0.7939(3) 0.0412(11) Uani 1 1 d . . . . .
C8 C 0.750000 0.2410(3) 0.875000 0.0460(16) Uani 1 2 d S T P . .
C7 C 0.750000 0.3064(3) 0.875000 0.0422(16) Uani 1 2 d S T P . .
C5 C 0.7548(4) 0.3076(2) 0.7031(4) 0.0537(15) Uani 1 1 d . . . . .
H5A H 0.795748 0.296596 0.688449 0.064 Uiso 1 1 calc R U . . .
H5B H 0.731163 0.271133 0.705891 0.064 Uiso 1 1 calc R U . . .
C9 C 0.7025(3) 0.2100(3) 0.9080(5) 0.0604(18) Uani 1 1 d . . . . .
H9 H 0.669475 0.230603 0.931154 0.072 Uiso 1 1 calc R U . . .
C2 C 0.7586(2) 0.4363(2) 0.7161(3) 0.0383(11) Uani 1 1 d . . . . .
C17 C 0.8020(4) 0.5544(3) 0.6156(5) 0.067(2) Uani 1 1 d . . . . .
C10 C 0.7026(4) 0.1491(3) 0.9075(6) 0.076(3) Uani 1 1 d . . . . .
H10 H 0.669644 0.127975 0.929732 0.091 Uiso 1 1 calc R U . . .
C4 C 0.7309(3) 0.3469(3) 0.6300(4) 0.0550(15) Uani 1 1 d . . . . .
H4A H 0.688879 0.355359 0.641553 0.066 Uiso 1 1 calc R U . . .
H4B H 0.734006 0.326909 0.571066 0.066 Uiso 1 1 calc R U . . .
C16 C 0.7954(6) 0.5907(4) 0.5380(6) 0.091(3) Uani 1 1 d . . . . .
H16 H 0.828942 0.608657 0.511833 0.109 Uiso 1 1 calc R U . . .
C12 C 0.7516(4) 0.5286(2) 0.6491(3) 0.0500(14) Uani 1 1 d . . . . .
C3 C 0.7658(3) 0.4045(2) 0.6280(4) 0.0503(14) Uani 1 1 d . . . . .
H3A H 0.807926 0.395997 0.617443 0.060 Uiso 1 1 calc R U . . .
H3B H 0.751577 0.429631 0.578198 0.060 Uiso 1 1 calc R U . . .
C11 C 0.750000 0.1196(4) 0.875000 0.085(4) Uani 1 2 d S T P . .
H11 H 0.749999 0.077891 0.875001 0.102 Uiso 1 2 calc R U P . .
C13 C 0.6955(4) 0.5361(3) 0.6093(5) 0.064(2) Uani 1 1 d . . . . .
C15 C 0.7408(7) 0.5999(4) 0.5008(5) 0.097(4) Uani 1 1 d . . . . .
H15 H 0.737243 0.625646 0.450845 0.116 Uiso 1 1 calc R U . . .
C18 C 0.8616(4) 0.5420(3) 0.6525(7) 0.078(3) Uani 1 1 d . . . . .
H18 H 0.856561 0.518857 0.709114 0.094 Uiso 1 1 calc R U . . .
C19 C 0.8958(5) 0.5977(4) 0.6756(8) 0.099(3) Uani 1 1 d . . . . .
H19A H 0.906074 0.618511 0.620142 0.149 Uiso 1 1 calc R U . . .
H19B H 0.931756 0.587144 0.708070 0.149 Uiso 1 1 calc R U . . .
H19C H 0.871493 0.623148 0.713578 0.149 Uiso 1 1 calc R U . . .
C14 C 0.6910(6) 0.5728(4) 0.5342(6) 0.088(3) Uani 1 1 d . . . . .
H14 H 0.654011 0.578970 0.506233 0.105 Uiso 1 1 calc R U . . .
C21 C 0.6403(4) 0.5047(4) 0.6410(8) 0.084(3) Uani 1 1 d . . . . .
H21 H 0.650710 0.480986 0.695369 0.101 Uiso 1 1 calc R U . . .
C22 C 0.5898(5) 0.5464(5) 0.6669(9) 0.101(3) Uani 1 1 d . . . . .
H22A H 0.603015 0.573112 0.714516 0.151 Uiso 1 1 calc R U . . .
H22B H 0.556253 0.523447 0.688551 0.151 Uiso 1 1 calc R U . . .
H22C H 0.577956 0.569349 0.614121 0.151 Uiso 1 1 calc R U . . .
C20 C 0.8979(5) 0.5047(5) 0.5871(10) 0.117(5) Uani 1 1 d . . . . .
H20A H 0.874984 0.470348 0.568599 0.175 Uiso 1 1 calc R U . . .
H20B H 0.934059 0.491811 0.616787 0.175 Uiso 1 1 calc R U . . .
H20C H 0.907807 0.528250 0.533988 0.175 Uiso 1 1 calc R U . . .
C23 C 0.6177(6) 0.4624(5) 0.5687(11) 0.128(5) Uani 1 1 d . . . . .
H23A H 0.597551 0.484761 0.521619 0.192 Uiso 1 1 calc R U . . .
H23B H 0.590315 0.434401 0.595887 0.192 Uiso 1 1 calc R U . . .
H23C H 0.650943 0.441103 0.542400 0.192 Uiso 1 1 calc R U . . .

loop_
_atom_site_aniso_label
_atom_site_aniso_U_11
_atom_site_aniso_U_22
_atom_site_aniso_U_33
_atom_site_aniso_U_23
_atom_site_aniso_U_13
_atom_site_aniso_U_12
Co1 0.0678(9) 0.0304(6) 0.0368(6) 0.000 -0.0014(6) 0.000
Cl1 0.234(4) 0.239(4) 0.0580(12) 0.0191(19) -0.0183(19) -0.188(4)
N2 0.049(3) 0.036(3) 0.031(3) 0.000 0.004(3) 0.000
N1 0.054(2) 0.0330(19) 0.030(2) -0.0002(16) 0.003(2) -0.004(2)
C1 0.048(3) 0.036(2) 0.031(2) -0.0010(18) 0.006(2) -0.004(2)
C6 0.050(3) 0.036(2) 0.038(3) -0.002(2) 0.007(3) -0.004(2)
C8 0.056(4) 0.035(3) 0.047(4) 0.000 -0.007(4) 0.000
C7 0.052(4) 0.034(3) 0.041(4) 0.000 0.003(4) 0.000
C5 0.087(5) 0.034(2) 0.041(3) -0.007(2) 0.012(3) -0.001(3)
C9 0.069(4) 0.050(3) 0.061(4) 0.015(3) -0.019(3) -0.014(3)
C2 0.045(3) 0.037(2) 0.033(2) -0.006(2) 0.005(2) -0.005(2)
C17 0.105(6) 0.041(3) 0.056(4) 0.007(3) 0.030(4) 0.010(3)
C10 0.105(6) 0.048(4) 0.074(5) 0.019(3) -0.042(5) -0.024(4)
C4 0.082(4) 0.046(3) 0.038(3) -0.009(3) 0.004(3) -0.010(3)
C16 0.151(10) 0.056(4) 0.067(5) 0.014(4) 0.056(6) 0.016(5)
C12 0.084(4) 0.034(2) 0.032(2) 0.0041(19) 0.007(3) 0.006(3)
C3 0.078(4) 0.039(3) 0.033(2) 0.000(2) 0.009(3) -0.001(3)
C11 0.137(12) 0.036(4) 0.082(7) 0.000 -0.063(9) 0.000
C13 0.100(6) 0.049(4) 0.044(3) -0.011(3) -0.018(4) 0.012(4)
C15 0.174(12) 0.072(5) 0.045(4) 0.013(4) 0.013(6) 0.029(7)
C18 0.079(5) 0.049(4) 0.107(7) 0.016(4) 0.034(5) -0.005(3)
C19 0.104(7) 0.064(5) 0.130(9) 0.008(6) 0.019(7) -0.020(5)
C14 0.144(9) 0.075(5) 0.044(4) -0.002(4) -0.018(5) 0.025(6)
C21 0.078(5) 0.066(5) 0.109(7) -0.007(5) -0.046(5) 0.001(4)
C22 0.096(7) 0.091(7) 0.116(9) 0.003(6) -0.027(6) -0.006(5)
C20 0.092(7) 0.072(6) 0.187(13) -0.018(7) 0.063(8) -0.006(5)
C23 0.118(9) 0.088(7) 0.177(13) -0.057(8) -0.066(9) 0.011(6)

loop_
_atom_type_symbol
_atom_type_description
_atom_type_scat_dispersion_real
_atom_type_scat_dispersion_imag
_atom_type_scat_source
C C 0.0181 0.0091 'International Tables Vol C Tables 4.2.6.8 and 6.1.1.4'
H H 0.0000 0.0000 'International Tables Vol C Tables 4.2.6.8 and 6.1.1.4'
Cl Cl 0.3639 0.7018 'International Tables Vol C Tables 4.2.6.8 and 6.1.1.4'
Co Co -2.3653 3.6143 'International Tables Vol C Tables 4.2.6.8 and 6.1.1.4'
N N 0.0311 0.0180 'International Tables Vol C Tables 4.2.6.8 and 6.1.1.4'

loop_
_geom_angle_atom_site_label_1
_geom_angle_atom_site_label_2
_geom_angle_atom_site_label_3
_geom_angle
_geom_angle_site_symmetry_1
_geom_angle_site_symmetry_3
_geom_angle_publ_flag
Cl1 Co1 Cl1 108.3(3) 5_656 . ?
Cl1 Co1 N1 97.68(14) 5_656 . ?
Cl1 Co1 N1 100.76(15) . . ?
Cl1 Co1 N1 100.76(15) 5_656 5_656 ?
Cl1 Co1 N1 97.68(14) . 5_656 ?
N2 Co1 Cl1 125.86(15) . . ?
N2 Co1 Cl1 125.86(15) . 5_656 ?
N2 Co1 N1 74.13(11) . . ?
N2 Co1 N1 74.13(11) . 5_656 ?
N1 Co1 N1 148.3(2) . 5_656 ?
C1 N2 Co1 120.1(3) 5_656 . ?
C1 N2 Co1 120.1(3) . . ?
C1 N2 C1 119.8(6) . 5_656 ?
C2 N1 Co1 113.7(3) . . ?
C2 N1 C12 118.2(4) . . ?
C12 N1 Co1 128.0(3) . . ?
N2 C1 C6 122.3(5) . . ?
N2 C1 C2 115.1(4) . . ?
C6 C1 C2 122.5(4) . . ?
C1 C6 C7 118.4(5) . . ?
C1 C6 C5 119.2(5) . . ?
C7 C6 C5 122.3(5) . . ?
C9 C8 C7 120.7(4) 5_656 . ?
C9 C8 C7 120.7(4) . . ?
C9 C8 C9 118.7(9) . 5_656 ?
C6 C7 C6 118.7(6) . 5_656 ?
C6 C7 C8 120.6(3) . . ?
C6 C7 C8 120.6(3) 5_656 . ?
C6 C5 H5A 109.4 . . ?
C6 C5 H5B 109.4 . . ?
H5A C5 H5B 108.0 . . ?
C4 C5 C6 111.4(5) . . ?
C4 C5 H5A 109.4 . . ?
C4 C5 H5B 109.4 . . ?
C8 C9 H9 119.8 . . ?
C8 C9 C10 120.4(8) . . ?
C10 C9 H9 119.8 . . ?
N1 C2 C1 116.7(4) . . ?
N1 C2 C3 126.8(5) . . ?
C1 C2 C3 116.5(4) . . ?
C16 C17 C18 120.2(8) . . ?
C12 C17 C16 116.8(9) . . ?
C12 C17 C18 122.8(7) . . ?
C9 C10 H10 120.1 . . ?
C11 C10 C9 119.8(9) . . ?
C11 C10 H10 120.1 . . ?
C5 C4 H4A 109.8 . . ?
C5 C4 H4B 109.8 . . ?
C5 C4 C3 109.5(6) . . ?
H4A C4 H4B 108.2 . . ?
C3 C4 H4A 109.8 . . ?
C3 C4 H4B 109.8 . . ?
C17 C16 H16 119.7 . . ?
C15 C16 C17 120.5(9) . . ?
C15 C16 H16 119.7 . . ?
C17 C12 N1 120.0(7) . . ?
C17 C12 C13 123.1(6) . . ?
C13 C12 N1 116.9(6) . . ?
C2 C3 C4 109.7(5) . . ?
C2 C3 H3A 109.7 . . ?
C2 C3 H3B 109.7 . . ?
C4 C3 H3A 109.7 . . ?
C4 C3 H3B 109.7 . . ?
H3A C3 H3B 108.2 . . ?
C10 C11 C10 120.9(9) 5_656 . ?
C10 C11 H11 119.5 . . ?
C10 C11 H11 119.5 5_656 . ?
C12 C13 C21 123.9(6) . . ?
C14 C13 C12 118.1(9) . . ?
C14 C13 C21 117.9(8) . . ?
C16 C15 H15 119.1 . . ?
C16 C15 C14 121.9(8) . . ?
C14 C15 H15 119.1 . . ?
C17 C18 H18 107.8 . . ?
C17 C18 C19 112.9(8) . . ?
C17 C18 C20 111.3(9) . . ?
C19 C18 H18 107.8 . . ?
C20 C18 H18 107.8 . . ?
C20 C18 C19 109.1(8) . . ?
C18 C19 H19A 109.5 . . ?
C18 C19 H19B 109.5 . . ?
C18 C19 H19C 109.5 . . ?
H19A C19 H19B 109.5 . . ?
H19A C19 H19C 109.5 . . ?
H19B C19 H19C 109.5 . . ?
C13 C14 H14 120.2 . . ?
C15 C14 C13 119.6(10) . . ?
C15 C14 H14 120.2 . . ?
C13 C21 H21 108.0 . . ?
C13 C21 C22 113.8(8) . . ?
C13 C21 C23 110.8(11) . . ?
C22 C21 H21 108.0 . . ?
C23 C21 H21 108.0 . . ?
C23 C21 C22 108.2(8) . . ?
C21 C22 H22A 109.5 . . ?
C21 C22 H22B 109.5 . . ?
C21 C22 H22C 109.5 . . ?
H22A C22 H22B 109.5 . . ?
H22A C22 H22C 109.5 . . ?
H22B C22 H22C 109.5 . . ?
C18 C20 H20A 109.5 . . ?
C18 C20 H20B 109.5 . . ?
C18 C20 H20C 109.5 . . ?
H20A C20 H20B 109.5 . . ?
H20A C20 H20C 109.5 . . ?
H20B C20 H20C 109.5 . . ?
C21 C23 H23A 109.5 . . ?
C21 C23 H23B 109.5 . . ?
C21 C23 H23C 109.5 . . ?
H23A C23 H23B 109.5 . . ?
H23A C23 H23C 109.5 . . ?
H23B C23 H23C 109.5 . . ?

loop_
_geom_bond_atom_site_label_1
_geom_bond_atom_site_label_2
_geom_bond_distance
_geom_bond_site_symmetry_2
_geom_bond_publ_flag
Co1 Cl1 2.213(3) . ?
Co1 Cl1 2.213(3) 5_656 ?
Co1 N2 2.059(6) . ?
Co1 N1 2.282(4) 5_656 ?
Co1 N1 2.282(4) . ?
N2 C1 1.333(6) . ?
N2 C1 1.333(6) 5_656 ?
N1 C2 1.274(7) . ?
N1 C12 1.441(7) . ?
C1 C6 1.398(7) . ?
C1 C2 1.482(7) . ?
C6 C7 1.404(6) . ?
C6 C5 1.516(7) . ?
C8 C7 1.489(10) . ?
C8 C9 1.381(8) 5_656 ?
C8 C9 1.381(8) . ?
C5 H5A 0.9900 . ?
C5 H5B 0.9900 . ?
C5 C4 1.510(9) . ?
C9 H9 0.9500 . ?
C9 C10 1.388(10) . ?
C2 C3 1.505(7) . ?
C17 C16 1.426(12) . ?
C17 C12 1.382(11) . ?
C17 C18 1.492(13) . ?
C10 H10 0.9500 . ?
C10 C11 1.359(11) . ?
C4 H4A 0.9900 . ?
C4 H4B 0.9900 . ?
C4 C3 1.535(8) . ?
C16 H16 0.9500 . ?
C16 C15 1.376(17) . ?
C12 C13 1.418(11) . ?
C3 H3A 0.9900 . ?
C3 H3B 0.9900 . ?
C11 H11 0.9500 . ?
C13 C14 1.397(11) . ?
C13 C21 1.521(13) . ?
C15 H15 0.9500 . ?
C15 C14 1.384(16) . ?
C18 H18 1.0000 . ?
C18 C19 1.528(13) . ?
C18 C20 1.532(13) . ?
C19 H19A 0.9800 . ?
C19 H19B 0.9800 . ?
C19 H19C 0.9800 . ?
C14 H14 0.9500 . ?
C21 H21 1.0000 . ?
C21 C22 1.541(15) . ?
C21 C23 1.531(14) . ?
C22 H22A 0.9800 . ?
C22 H22B 0.9800 . ?
C22 H22C 0.9800 . ?
C20 H20A 0.9800 . ?
C20 H20B 0.9800 . ?
C20 H20C 0.9800 . ?
C23 H23A 0.9800 . ?
C23 H23B 0.9800 . ?
C23 H23C 0.9800 . ?

loop_
_geom_torsion_atom_site_label_1
_geom_torsion_atom_site_label_2
_geom_torsion_atom_site_label_3
_geom_torsion_atom_site_label_4
_geom_torsion
_geom_torsion_site_symmetry_1
_geom_torsion_site_symmetry_2
_geom_torsion_site_symmetry_3
_geom_torsion_site_symmetry_4
_geom_torsion_publ_flag
Co1 N2 C1 C6 -179.0(4) . . . . ?
Co1 N2 C1 C2 0.4(6) . . . . ?
Co1 N1 C2 C1 5.5(7) . . . . ?
Co1 N1 C2 C3 -176.3(5) . . . . ?
Co1 N1 C12 C17 86.7(7) . . . . ?
Co1 N1 C12 C13 -93.8(6) . . . . ?
N2 C1 C6 C7 -1.9(8) . . . . ?
N2 C1 C6 C5 176.7(6) . . . . ?
N2 C1 C2 N1 -4.2(8) . . . . ?
N2 C1 C2 C3 177.5(5) . . . . ?
N1 C2 C3 C4 -143.2(6) . . . . ?
N1 C12 C13 C14 178.7(6) . . . . ?
N1 C12 C13 C21 -4.0(9) . . . . ?
C1 N2 C1 C6 1.0(4) 5_656 . . . ?
C1 N2 C1 C2 -179.6(6) 5_656 . . . ?
C1 C6 C7 C6 0.9(4) . . . 5_656 ?
C1 C6 C7 C8 -179.1(4) . . . . ?
C1 C6 C5 C4 -24.8(9) . . . . ?
C1 C2 C3 C4 35.0(8) . . . . ?
C6 C1 C2 N1 175.3(6) . . . . ?
C6 C1 C2 C3 -3.1(9) . . . . ?
C6 C5 C4 C3 56.8(8) . . . . ?
C8 C9 C10 C11 0.6(9) . . . . ?
C7 C6 C5 C4 153.8(5) . . . . ?
C7 C8 C9 C10 179.7(5) . . . . ?
C5 C6 C7 C6 -177.7(7) . . . 5_656 ?
C5 C6 C7 C8 2.3(7) . . . . ?
C5 C4 C3 C2 -62.1(7) . . . . ?
C9 C8 C7 C6 62.0(4) . . . 5_656 ?
C9 C8 C7 C6 -118.0(4) 5_656 . . 5_656 ?
C9 C8 C7 C6 -118.0(4) . . . . ?
C9 C8 C7 C6 62.0(4) 5_656 . . . ?
C9 C8 C9 C10 -0.3(5) 5_656 . . . ?
C9 C10 C11 C10 -0.3(5) . . . 5_656 ?
C2 N1 C12 C17 -95.8(7) . . . . ?
C2 N1 C12 C13 83.7(7) . . . . ?
C2 C1 C6 C7 178.8(5) . . . . ?
C2 C1 C6 C5 -2.6(9) . . . . ?
C17 C16 C15 C14 -2.8(14) . . . . ?
C17 C12 C13 C14 -1.8(10) . . . . ?
C17 C12 C13 C21 175.4(7) . . . . ?
C16 C17 C12 N1 -179.7(6) . . . . ?
C16 C17 C12 C13 0.8(10) . . . . ?
C16 C17 C18 C19 56.4(11) . . . . ?
C16 C17 C18 C20 -66.7(10) . . . . ?
C16 C15 C14 C13 1.8(13) . . . . ?
C12 N1 C2 C1 -172.4(6) . . . . ?
C12 N1 C2 C3 5.8(10) . . . . ?
C12 C17 C16 C15 1.4(12) . . . . ?
C12 C17 C18 C19 -128.7(8) . . . . ?
C12 C17 C18 C20 108.2(9) . . . . ?
C12 C13 C14 C15 0.4(11) . . . . ?
C12 C13 C21 C22 123.4(8) . . . . ?
C12 C13 C21 C23 -114.4(8) . . . . ?
C18 C17 C16 C15 176.6(9) . . . . ?
C18 C17 C12 N1 5.3(10) . . . . ?
C18 C17 C12 C13 -174.2(7) . . . . ?
C14 C13 C21 C22 -59.4(11) . . . . ?
C14 C13 C21 C23 62.8(10) . . . . ?
C21 C13 C14 C15 -176.9(8) . . . . ?
